data_2014016
loop_
_publ_author_name
'Pretorius, Mari\'e'
'Williams, D. Bradley G.'
'Roodt, Andreas'
'Muller, Alfred'

_publ_section_title
;
 [2-(Anilinomethyl)phenyl]diphenylphosphine and
 {2-[(<i>N</i>-methylanilino)methyl]phenyl}diphenylphosphine
;
_journal_issue 6
_journal_name_full 'Acta Crystallographica Section C'
_journal_page_first o384
_journal_page_last o386
_journal_paper_doi 10.1107/S0108270104007693
_journal_volume 60
_journal_year 2004
_chemical_formula_iupac 'C26 H24 N P'
_chemical_formula_moiety 'C26 H24 N P'
_chemical_formula_sum 'C26 H24 N P'
_chemical_formula_weight 381.43
_space_group_IT_number 15
_symmetry_cell_setting monoclinic
_symmetry_space_group_name_Hall '-C 2yc'
_symmetry_space_group_name_H-M 'C 1 2/c 1'
_audit_creation_method 'WinGX routine CIF_UPDATE'
_cell_angle_alpha 90
_cell_angle_beta 93.04(3)
_cell_angle_gamma 90
_cell_formula_units_Z 8
_cell_length_a 23.518(5)
_cell_length_b 8.2811(17)
_cell_length_c 21.892(4)
_cell_measurement_reflns_used 920
_cell_measurement_temperature 293(2)
_cell_measurement_theta_max 21.3
_cell_measurement_theta_min 2.7
_cell_volume 4257.6(15)
_computing_cell_refinement 'SAINT-Plus (Bruker, 1999)'
_computing_data_collection 'SMART-NT (Bruker, 1998)'
_computing_data_reduction 'SAINT-Plus and XPREP (Bruker, 1999)'
_computing_molecular_graphics 'DIAMOND (Brandenburg & Berndt, 2001)'
_computing_publication_material 'WinGX (Farrugia, 1999)'
_computing_structure_refinement 'SHELXL97 (Sheldrick, 1997)'
_computing_structure_solution 'SIR2002 (Altomare et al., 2003)'
_diffrn_measured_fraction_theta_full 0.986
_diffrn_measured_fraction_theta_max 0.986
_diffrn_measurement_device_type 'Bruker SMART 1K CCD area-detector'
_diffrn_measurement_method \w
_diffrn_radiation_source 'fine-focus sealed tube'
_diffrn_radiation_type MoK\a
_diffrn_radiation_wavelength 0.71073
_diffrn_reflns_av_R_equivalents 0.0514
_diffrn_reflns_limit_h_max 31
_diffrn_reflns_limit_h_min -28
_diffrn_reflns_limit_k_max 10
_diffrn_reflns_limit_k_min -10
_diffrn_reflns_limit_l_max 26
_diffrn_reflns_limit_l_min -29
_diffrn_reflns_number 14295
_diffrn_reflns_theta_full 28.29
_diffrn_reflns_theta_max 28.29
_diffrn_reflns_theta_min 1.73
_diffrn_standards_decay_% 0
_diffrn_standards_interval_count 0
_diffrn_standards_interval_time 0
_diffrn_standards_number 0
_exptl_absorpt_coefficient_mu 0.14
_exptl_absorpt_correction_T_max 0.97
_exptl_absorpt_correction_T_min 0.94
_exptl_absorpt_correction_type multi-scan
_exptl_absorpt_process_details '(SADABS; Bruker, 1998)'
_exptl_crystal_colour colourless
_exptl_crystal_density_diffrn 1.19
_exptl_crystal_density_meas ?
_exptl_crystal_density_method 'not measured'
_exptl_crystal_description cuboid
_exptl_crystal_F_000 1616
_exptl_crystal_size_max 0.34
_exptl_crystal_size_mid 0.24
_exptl_crystal_size_min 0.12
_refine_diff_density_max 0.175
_refine_diff_density_min -0.156
_refine_ls_extinction_method none
_refine_ls_goodness_of_fit_ref 0.912
_refine_ls_hydrogen_treatment mixed
_refine_ls_matrix_type full
_refine_ls_number_parameters 253
_refine_ls_number_reflns 5216
_refine_ls_number_restraints 0
_refine_ls_restrained_S_all 0.912
_refine_ls_R_factor_gt 0.0464
_refine_ls_shift/su_max 0
_refine_ls_structure_factor_coef Fsqd
_refine_ls_weighting_details 'calc w = 1/[\s^2^(Fo^2^)+(0.0494P)^2^] where P=(Fo^2^+2Fc^2^)/3'
_refine_ls_weighting_scheme calc
_refine_ls_wR_factor_ref 0.1142
_reflns_number_gt 2474
_reflns_number_total 5216
_reflns_threshold_expression I>2\s(I)
_cod_data_source_file hj1003.cif
_cod_data_source_block II
_cod_depositor_comments
;
The following automatic conversions were performed:
'_symmetry_cell_setting' value 'Monoclinic' changed to 'monoclinic'
according to '/home/saulius/struct/CIF-dictionaries/cif_core.dic'
dictionary named 'cif_core.dic' version 2.4.1 from 2010-06-29.

Automatic conversion script
Id: cif_fix_enum 1527 2010-12-29 10:47:43Z saulius 

The following automatic conversions were performed:

'_symmetry_cell_setting' value 'Monoclinic' changed to 'monoclinic'
according to /home/saulius/struct/CIF-dictionaries/cif_core.dic
dictionary named 'cif_core.dic' version 2.4.1 from 2010-06-29.

Automatic conversion script
Id: cif_fix_values 1715 2011-07-08 13:25:40Z adriana 

The following automatic conversions were performed:

'_exptl_crystal_density_meas' value 'not measured' was changed to '?'
- the value is perceived as not measured.

Automatic conversion script
Id: cif_fix_values 3008 2015-01-20 13:52:24Z robertas 
;
_cod_original_sg_symbol_Hall -C2yc
_cod_original_sg_symbol_H-M 'C 2/c'
_cod_database_code 2014016
_cod_database_fobs_code 2014016

loop_
_symmetry_equiv_pos_as_xyz
'x, y, z'
'-x, y, -z+1/2'
'x+1/2, y+1/2, z'
'-x+1/2, y+1/2, -z+1/2'
'-x, -y, -z'
'x, -y, z-1/2'
'-x+1/2, -y+1/2, -z'
'x+1/2, -y+1/2, z-1/2'

loop_
_atom_site_label
_atom_site_fract_x
_atom_site_fract_y
_atom_site_fract_z
_atom_site_U_iso_or_equiv
_atom_site_adp_type
_atom_site_calc_flag
_atom_site_refinement_flags
_atom_site_occupancy
_atom_site_disorder_assembly
_atom_site_disorder_group
_atom_site_type_symbol
P 0.09810(2) 0.21681(6) 0.11595(2) 0.05015(17) Uani d . 1 . . P
N 0.03980(7) 0.3683(2) -0.07439(7) 0.0652(5) Uani d . 1 . . N
C13 0.10333(8) 0.0879(2) 0.04803(8) 0.0462(5) Uani d . 1 . . C
C01 0.12048(9) 0.0810(2) 0.17833(8) 0.0518(5) Uani d . 1 . . C
C18 0.08039(8) 0.1442(2) -0.00838(8) 0.0503(5) Uani d . 1 . . C
C07 0.15945(8) 0.3510(2) 0.10992(8) 0.0460(5) Uani d . 1 . . C
C08 0.15974(9) 0.4958(2) 0.14176(8) 0.0533(5) Uani d . 1 . . C
H08 0.1297 0.5194 0.1663 0.064 Uiso calc R 1 . . H
C20 0.07878(9) 0.4437(2) -0.10932(9) 0.0528(5) Uani d . 1 . . C
C16 0.10364(9) -0.1089(3) -0.05497(10) 0.0677(6) Uani d . 1 . . C
H16 0.103 -0.175 -0.0893 0.081 Uiso calc R 1 . . H
C09 0.20329(10) 0.6054(3) 0.13800(10) 0.0673(6) Uani d . 1 . . C
H09 0.2027 0.7014 0.16 0.081 Uiso calc R 1 . . H
C19 0.05499(9) 0.3129(2) -0.01321(9) 0.0643(6) Uani d . 1 . . C
H19A 0.0212 0.3156 0.0103 0.077 Uiso calc R 1 . . H
H19B 0.0821 0.3884 0.0056 0.077 Uiso calc R 1 . . H
C06 0.17545(10) 0.0628(2) 0.20217(9) 0.0630(6) Uani d . 1 . . C
H06 0.2047 0.1212 0.1857 0.076 Uiso calc R 1 . . H
C12 0.20506(9) 0.3209(3) 0.07388(9) 0.0650(6) Uani d . 1 . . C
H12 0.2062 0.2249 0.0519 0.078 Uiso calc R 1 . . H
C21 0.13646(10) 0.4449(2) -0.09216(10) 0.0643(6) Uani d . 1 . . C
H21 0.1492 0.393 -0.0563 0.077 Uiso calc R 1 . . H
C17 0.08115(9) 0.0444(3) -0.05906(9) 0.0626(6) Uani d . 1 . . C
H17 0.0662 0.0817 -0.0966 0.075 Uiso calc R 1 . . H
C14 0.12681(9) -0.0661(2) 0.05078(9) 0.0574(5) Uani d . 1 . . C
H14 0.1427 -0.104 0.0878 0.069 Uiso calc R 1 . . H
C10 0.24773(10) 0.5729(3) 0.10169(10) 0.0724(6) Uani d . 1 . . C
H10 0.277 0.6474 0.0986 0.087 Uiso calc R 1 . . H
C15 0.12704(9) -0.1641(2) -0.00008(10) 0.0658(6) Uani d . 1 . . C
H15 0.1429 -0.2668 0.0027 0.079 Uiso calc R 1 . . H
C25 0.06209(11) 0.5213(2) -0.16366(9) 0.0701(6) Uani d . 1 . . C
H25 0.0239 0.5222 -0.177 0.084 Uiso calc R 1 . . H
C11 0.24871(10) 0.4306(3) 0.07012(10) 0.0767(7) Uani d . 1 . . C
H11 0.2791 0.4077 0.046 0.092 Uiso calc R 1 . . H
C05 0.18763(12) -0.0429(3) 0.25105(10) 0.0790(7) Uani d . 1 . . C
H05 0.2248 -0.0542 0.2673 0.095 Uiso calc R 1 . . H
C23 0.15791(16) 0.5973(3) -0.18021(15) 0.1027(10) Uani d . 1 . . C
H23 0.1842 0.6487 -0.2039 0.123 Uiso calc R 1 . . H
C24 0.10185(15) 0.5969(3) -0.19793(11) 0.0930(9) Uani d . 1 . . C
H24 0.0899 0.6488 -0.234 0.112 Uiso calc R 1 . . H
C22 0.17524(11) 0.5215(3) -0.12733(14) 0.0852(8) Uani d . 1 . . C
H22 0.2136 0.5214 -0.1148 0.102 Uiso calc R 1 . . H
C02 0.07793(10) -0.0073(3) 0.20446(9) 0.0725(6) Uani d . 1 . . C
H02 0.0404 0.0051 0.1895 0.087 Uiso calc R 1 . . H
C04 0.14409(15) -0.1301(3) 0.27490(11) 0.0919(9) Uani d . 1 . . C
H04 0.152 -0.2014 0.307 0.11 Uiso calc R 1 . . H
C03 0.08997(14) -0.1128(3) 0.25192(11) 0.0938(9) Uani d . 1 . . C
H03 0.0608 -0.1722 0.2682 0.113 Uiso calc R 1 . . H
C26 -0.01834(10) 0.3486(3) -0.09676(11) 0.0848(7) Uani d . 1 . . C
H26A -0.0393 0.294 -0.0665 0.127 Uiso calc R 1 . . H
H26B -0.0195 0.286 -0.1337 0.127 Uiso calc R 1 . . H
H26C -0.035 0.4527 -0.105 0.127 Uiso calc R 1 . . H

loop_
_atom_site_aniso_label
_atom_site_aniso_U_11
_atom_site_aniso_U_22
_atom_site_aniso_U_33
_atom_site_aniso_U_12
_atom_site_aniso_U_13
_atom_site_aniso_U_23
P 0.0587(3) 0.0464(3) 0.0461(3) -0.0004(3) 0.0094(2) -0.0015(2)
N 0.0539(12) 0.0811(13) 0.0601(11) -0.0028(10) -0.0023(9) 0.0221(10)
C13 0.0513(12) 0.0425(11) 0.0452(11) -0.0089(9) 0.0065(9) -0.0007(9)
C01 0.0681(14) 0.0453(11) 0.0426(11) -0.0039(11) 0.0081(11) -0.0047(9)
C18 0.0558(13) 0.0498(12) 0.0460(12) -0.0087(10) 0.0086(9) 0.0004(10)
C07 0.0586(13) 0.0374(10) 0.0422(10) 0.0033(9) 0.0042(9) -0.0007(9)
C08 0.0598(14) 0.0484(13) 0.0515(12) 0.0067(10) 0.0006(10) -0.0040(10)
C20 0.0647(15) 0.0436(11) 0.0504(12) 0.0006(10) 0.0038(11) -0.0004(9)
C16 0.0845(17) 0.0612(16) 0.0581(14) -0.0158(13) 0.0105(12) -0.0191(11)
C09 0.0762(16) 0.0485(13) 0.0757(16) -0.0024(12) -0.0092(13) -0.0129(11)
C19 0.0701(15) 0.0670(15) 0.0566(13) 0.0095(12) 0.0111(11) 0.0100(11)
C06 0.0800(17) 0.0580(14) 0.0514(12) -0.0016(12) 0.0064(12) -0.0024(10)
C12 0.0719(15) 0.0578(14) 0.0667(14) -0.0110(12) 0.0177(12) -0.0204(11)
C21 0.0689(16) 0.0515(13) 0.0727(15) -0.0024(12) 0.0061(13) -0.0033(11)
C17 0.0746(15) 0.0659(15) 0.0471(12) -0.0074(12) 0.0015(11) -0.0025(11)
C14 0.0736(15) 0.0478(12) 0.0512(12) -0.0041(11) 0.0058(10) 0.0002(10)
C10 0.0765(17) 0.0631(15) 0.0770(16) -0.0227(13) -0.0008(13) -0.0031(12)
C15 0.0895(17) 0.0422(12) 0.0670(15) -0.0050(11) 0.0167(12) -0.0067(11)
C25 0.0979(18) 0.0603(14) 0.0520(13) 0.0022(13) 0.0027(13) 0.0025(11)
C11 0.0764(17) 0.0832(17) 0.0727(15) -0.0238(14) 0.0253(13) -0.0205(13)
C05 0.101(2) 0.0779(17) 0.0570(14) 0.0130(15) -0.0099(14) -0.0058(13)
C23 0.139(3) 0.0707(19) 0.104(2) -0.019(2) 0.059(2) -0.0058(17)
C24 0.152(3) 0.0720(18) 0.0573(16) -0.003(2) 0.0266(19) 0.0070(12)
C22 0.0779(18) 0.0636(16) 0.117(2) -0.0139(14) 0.0294(17) -0.0180(16)
C02 0.0831(17) 0.0751(16) 0.0597(14) -0.0140(13) 0.0076(13) 0.0076(12)
C04 0.148(3) 0.0734(18) 0.0551(15) 0.0068(19) 0.0095(18) 0.0149(13)
C03 0.123(3) 0.089(2) 0.0710(17) -0.0214(18) 0.0143(17) 0.0227(15)
C26 0.0682(17) 0.0958(18) 0.0897(17) -0.0094(14) -0.0019(13) 0.0020(15)

loop_
_atom_type_symbol
_atom_type_description
_atom_type_scat_dispersion_real
_atom_type_scat_dispersion_imag
_atom_type_scat_source
C C 0.0033 0.0016 'International Tables Vol C Tables 4.2.6.8 and 6.1.1.4'
H H 0 0 'International Tables Vol C Tables 4.2.6.8 and 6.1.1.4'
N N 0.0061 0.0033 'International Tables Vol C Tables 4.2.6.8 and 6.1.1.4'
P P 0.1023 0.0942 'International Tables Vol C Tables 4.2.6.8 and 6.1.1.4'

loop_
_geom_angle_atom_site_label_1
_geom_angle_atom_site_label_2
_geom_angle_atom_site_label_3
_geom_angle
C01 P C07 103.35(9)
C01 P C13 102.60(9)
C07 P C13 101.96(8)
C20 N C26 120.83(17)
C20 N C19 121.42(17)
C26 N C19 117.69(18)
C14 C13 C18 118.51(17)
C14 C13 P 122.74(14)
C18 C13 P 118.68(14)
C06 C01 C02 118.00(19)
C06 C01 P 125.37(16)
C02 C01 P 116.60(17)
C17 C18 C13 119.14(18)
C17 C18 C19 120.95(18)
C13 C18 C19 119.91(16)
C08 C07 C12 117.26(18)
C08 C07 P 118.12(15)
C12 C07 P 124.58(15)
C09 C08 C07 121.65(19)
C09 C08 H08 119.2
C07 C08 H08 119.2
N C20 C21 121.56(18)
N C20 C25 121.3(2)
C21 C20 C25 117.1(2)
C15 C16 C17 119.91(19)
C15 C16 H16 120
C17 C16 H16 120
C10 C09 C08 119.9(2)
C10 C09 H09 120.1
C08 C09 H09 120.1
N C19 C18 115.71(17)
N C19 H19A 108.4
C18 C19 H19A 108.4
N C19 H19B 108.4
C18 C19 H19B 108.4
H19A C19 H19B 107.4
C01 C06 C05 120.5(2)
C01 C06 H06 119.7
C05 C06 H06 119.7
C11 C12 C07 121.12(19)
C11 C12 H12 119.4
C07 C12 H12 119.4
C22 C21 C20 121.2(2)
C22 C21 H21 119.4
C20 C21 H21 119.4
C16 C17 C18 121.32(19)
C16 C17 H17 119.3
C18 C17 H17 119.3
C15 C14 C13 121.58(19)
C15 C14 H14 119.2
C13 C14 H14 119.2
C11 C10 C09 119.7(2)
C11 C10 H10 120.2
C09 C10 H10 120.2
C16 C15 C14 119.5(2)
C16 C15 H15 120.2
C14 C15 H15 120.2
C24 C25 C20 120.4(2)
C24 C25 H25 119.8
C20 C25 H25 119.8
C10 C11 C12 120.4(2)
C10 C11 H11 119.8
C12 C11 H11 119.8
C04 C05 C06 119.4(2)
C04 C05 H05 120.3
C06 C05 H05 120.3
C24 C23 C22 119.1(3)
C24 C23 H23 120.5
C22 C23 H23 120.5
C23 C24 C25 121.5(3)
C23 C24 H24 119.2
C25 C24 H24 119.2
C23 C22 C21 120.7(3)
C23 C22 H22 119.7
C21 C22 H22 119.7
C03 C02 C01 121.5(2)
C03 C02 H02 119.3
C01 C02 H02 119.3
C03 C04 C05 120.5(2)
C03 C04 H04 119.8
C05 C04 H04 119.8
C04 C03 C02 120.1(3)
C04 C03 H03 120
C02 C03 H03 120
N C26 H26A 109.5
N C26 H26B 109.5
H26A C26 H26B 109.5
N C26 H26C 109.5
H26A C26 H26C 109.5
H26B C26 H26C 109.5

loop_
_geom_bond_atom_site_label_1
_geom_bond_atom_site_label_2
_geom_bond_site_symmetry_2
_geom_bond_distance
_geom_bond_publ_flag
P C01 . 1.825(2) y
P C07 . 1.832(2) y
P C13 . 1.8400(18) y
N C20 . 1.375(2) y
N C26 . 1.437(3) y
N C19 . 1.443(2) y
C13 C14 . 1.390(3) ?
C13 C18 . 1.401(2) ?
C01 C06 . 1.377(3) ?
C01 C02 . 1.387(3) ?
C18 C17 . 1.384(2) ?
C18 C19 . 1.521(3) ?
C07 C08 . 1.387(2) ?
C07 C12 . 1.387(3) ?
C08 C09 . 1.374(3) ?
C08 H08 . 0.93 ?
C20 C21 . 1.388(3) ?
C20 C25 . 1.390(3) ?
C16 C15 . 1.373(3) ?
C16 C17 . 1.376(3) ?
C16 H16 . 0.93 ?
C09 C10 . 1.373(3) ?
C09 H09 . 0.93 ?
C19 H19A . 0.97 ?
C19 H19B . 0.97 ?
C06 C05 . 1.401(3) ?
C06 H06 . 0.93 ?
C12 C11 . 1.377(3) ?
C12 H12 . 0.93 ?
C21 C22 . 1.379(3) ?
C21 H21 . 0.93 ?
C17 H17 . 0.93 ?
C14 C15 . 1.378(3) ?
C14 H14 . 0.93 ?
C10 C11 . 1.367(3) ?
C10 H10 . 0.93 ?
C15 H15 . 0.93 ?
C25 C24 . 1.380(3) ?
C25 H25 . 0.93 ?
C11 H11 . 0.93 ?
C05 C04 . 1.378(3) ?
C05 H05 . 0.93 ?
C23 C24 . 1.354(4) ?
C23 C22 . 1.360(4) ?
C23 H23 . 0.93 ?
C24 H24 . 0.93 ?
C22 H22 . 0.93 ?
C02 C03 . 1.375(3) ?
C02 H02 . 0.93 ?
C04 C03 . 1.351(3) ?
C04 H04 . 0.93 ?
C03 H03 . 0.93 ?
C26 H26A . 0.96 ?
C26 H26B . 0.96 ?
C26 H26C . 0.96 ?

loop_
_geom_torsion_atom_site_label_1
_geom_torsion_atom_site_label_2
_geom_torsion_atom_site_label_3
_geom_torsion_atom_site_label_4
_geom_torsion
_geom_torsion_publ_flag
C01 P C13 C14 -7.36(18) ?
C07 P C13 C14 99.44(16) ?
C01 P C13 C18 169.70(15) ?
C07 P C13 C18 -83.50(15) ?
C07 P C01 C06 -14.65(19) ?
C13 P C01 C06 91.09(18) ?
C07 P C01 C02 163.58(15) ?
C13 P C01 C02 -90.68(16) ?
C14 C13 C18 C17 0.9(3) ?
P C13 C18 C17 -176.29(15) ?
C14 C13 C18 C19 -179.28(17) ?
P C13 C18 C19 3.5(2) ?
C01 P C07 C08 -93.64(15) ?
C13 P C07 C08 160.13(15) ?
C01 P C07 C12 88.77(18) ?
C13 P C07 C12 -17.45(19) ?
C12 C07 C08 C09 -0.1(3) ?
P C07 C08 C09 -177.82(15) ?
C26 N C20 C21 -171.3(2) ?
C19 N C20 C21 11.6(3) ?
C26 N C20 C25 8.3(3) ?
C19 N C20 C25 -168.86(18) ?
C07 C08 C09 C10 0.4(3) ?
C20 N C19 C18 -86.9(2) y
C26 N C19 C18 95.8(2) ?
C17 C18 C19 N -8.5(3) ?
C13 C18 C19 N 171.65(17) ?
C02 C01 C06 C05 0.5(3) ?
P C01 C06 C05 178.69(15) ?
C08 C07 C12 C11 0.1(3) ?
P C07 C12 C11 177.69(17) ?
N C20 C21 C22 -179.69(19) ?
C25 C20 C21 C22 0.7(3) ?
C15 C16 C17 C18 -1.4(3) ?
C13 C18 C17 C16 0.4(3) ?
C19 C18 C17 C16 -179.45(19) ?
C18 C13 C14 C15 -1.1(3) ?
P C13 C14 C15 175.94(15) ?
C08 C09 C10 C11 -0.9(3) ?
C17 C16 C15 C14 1.2(3) ?
C13 C14 C15 C16 0.1(3) ?
N C20 C25 C24 179.7(2) ?
C21 C20 C25 C24 -0.7(3) ?
C09 C10 C11 C12 0.9(4) ?
C07 C12 C11 C10 -0.5(4) ?
C01 C06 C05 C04 0.5(3) ?
C22 C23 C24 C25 -0.1(4) ?
C20 C25 C24 C23 0.4(4) ?
C24 C23 C22 C21 0.2(4) ?
C20 C21 C22 C23 -0.5(3) ?
C06 C01 C02 C03 -1.4(3) ?
P C01 C02 C03 -179.73(18) ?
C06 C05 C04 C03 -0.7(4) ?
C05 C04 C03 C02 -0.1(4) ?
C01 C02 C03 C04 1.2(4) ?

loop_
_cod_related_entry_id
_cod_related_entry_database
_cod_related_entry_code
1 ChemSpider 21107585
